data_7055579
loop_
_publ_author_name
'Casas, Jos\'e S.'
'Couce, Mar\'ia D.'
'Garc\'ia-Vega, Manuel'
'S\'anchez, Agust\'in'
'Sordo, Jos\'e'
'V\'azquez L\'opez, Ezequiel M.'

_publ_section_title
;
 Phenylmercury(ii) sulfanylpropenoates: an example of symmetrization with
 the 3-(2-methoxyphenyl)-2-sulfanylpropenoato ligand
;
_journal_issue 8
_journal_name_full 'New J. Chem.'
_journal_page_first 6735
_journal_paper_doi 10.1039/C6NJ00624H
_journal_volume 40
_journal_year 2016
_chemical_formula_sum 'C28 H34 Hg1.5 N O3 S'
_chemical_formula_weight 765.51
_chemical_name_systematic
; 
 ? 
;
_space_group_IT_number 14
_symmetry_cell_setting monoclinic
_symmetry_space_group_name_Hall '-P 2ybc'
_symmetry_space_group_name_H-M 'P 1 21/c 1'
_atom_sites_solution_hydrogens geom
_atom_sites_solution_primary direct
_atom_sites_solution_secondary difmap
_audit_creation_method SHELXL-97
_audit_update_record
;
2016-02-24 deposited with the CCDC.
2016-05-27 downloaded from the CCDC.
;
_cell_angle_alpha 90.00
_cell_angle_beta 93.070(2)
_cell_angle_gamma 90.00
_cell_formula_units_Z 4
_cell_length_a 10.9653(8)
_cell_length_b 24.1931(17)
_cell_length_c 10.7357(7)
_cell_measurement_reflns_used 1791
_cell_measurement_temperature 293(2)
_cell_measurement_theta_max 38.7
_cell_measurement_theta_min 5.0
_cell_volume 2843.9(3)
_computing_cell_refinement 'Bruker SMART'
_computing_data_collection 'Bruker SMART'
_computing_data_reduction 'Bruker SHELXTL'
_computing_molecular_graphics 'Bruker SHELXTL'
_computing_publication_material 'Bruker SHELXTL'
_computing_structure_refinement 'SHELXL-97 (Sheldrick, 1997)'
_computing_structure_solution 'SHELXS-97 (Sheldrick, 1990)'
_diffrn_ambient_temperature 293(2)
_diffrn_measured_fraction_theta_full 0.965
_diffrn_measured_fraction_theta_max 0.952
_diffrn_measurement_device_type 'CCD area detector'
_diffrn_measurement_method 'phi and omega scans'
_diffrn_radiation_monochromator graphite
_diffrn_radiation_source 'fine-focus sealed tube'
_diffrn_radiation_type MoK\a
_diffrn_radiation_wavelength 0.71073
_diffrn_reflns_av_R_equivalents 0.0722
_diffrn_reflns_av_sigmaI/netI 0.1813
_diffrn_reflns_limit_h_max 11
_diffrn_reflns_limit_h_min -13
_diffrn_reflns_limit_k_max 24
_diffrn_reflns_limit_k_min -30
_diffrn_reflns_limit_l_max 13
_diffrn_reflns_limit_l_min -13
_diffrn_reflns_number 14350
_diffrn_reflns_theta_full 25.00
_diffrn_reflns_theta_max 26.35
_diffrn_reflns_theta_min 1.68
_exptl_absorpt_coefficient_mu 8.199
_exptl_absorpt_correction_T_max 1.000
_exptl_absorpt_correction_T_min 0.582
_exptl_absorpt_correction_type multi-scan
_exptl_absorpt_process_details
; 
Data were corrected for absortion effects using the program 
SADABS (Sheldrick, G.M.; 1996). 
;
_exptl_crystal_colour colourless
_exptl_crystal_density_diffrn 1.788
_exptl_crystal_density_method 'not measured'
_exptl_crystal_description plate
_exptl_crystal_F_000 1476
_exptl_crystal_size_max .25
_exptl_crystal_size_mid .17
_exptl_crystal_size_min .07
_refine_diff_density_max 0.865
_refine_diff_density_min -0.645
_refine_diff_density_rms 0.108
_refine_ls_extinction_method none
_refine_ls_goodness_of_fit_ref 0.701
_refine_ls_hydrogen_treatment mixed
_refine_ls_matrix_type full
_refine_ls_number_parameters 319
_refine_ls_number_reflns 5536
_refine_ls_number_restraints 0
_refine_ls_restrained_S_all 0.701
_refine_ls_R_factor_all 0.1357
_refine_ls_R_factor_gt 0.0381
_refine_ls_shift/su_max 0.001
_refine_ls_shift/su_mean 0.000
_refine_ls_structure_factor_coef Fsqd
_refine_ls_weighting_details 'calc w=1/[\s^2^(Fo^2^)+(0.0041P)^2^+0.0000P] where P=(Fo^2^+2Fc^2^)/3'
_refine_ls_weighting_scheme calc
_refine_ls_wR_factor_gt 0.0455
_refine_ls_wR_factor_ref 0.0568
_reflns_number_gt 2489
_reflns_number_total 5536
_reflns_threshold_expression >2sigma(I)
_cod_data_source_file c6nj00624h2.cif
_cod_data_source_block 2
_cod_depositor_comments
;
The following automatic conversions were performed:

'_symmetry_cell_setting' value 'Monoclinic' changed to 'monoclinic'
according to
/usr/data/users/saulius/crontab/automatic-downloads/rss-feeds/RSC/lib/dictionaries/cif_core.dic
dictionary named 'cif_core.dic' version 2.4.2 from 2011-04-26.

Automatic conversion script
Id: cif_fix_values 4268 2015-11-12 08:31:59Z antanas 

 Adding full bibliography for 7055579--7055582.cif.
;
_cod_original_sg_symbol_H-M P2(1)/c
_cod_original_formula_sum 'C28 H34 Hg1.50 N O3 S'
_cod_database_code 7055579

loop_
_symmetry_equiv_pos_as_xyz
'x, y, z'
'-x, y+1/2, -z+1/2'
'-x, -y, -z'
'x, -y-1/2, z-1/2'

loop_
_atom_site_label
_atom_site_type_symbol
_atom_site_fract_x
_atom_site_fract_y
_atom_site_fract_z
_atom_site_U_iso_or_equiv
_atom_site_adp_type
_atom_site_occupancy
_atom_site_symmetry_multiplicity
_atom_site_calc_flag
_atom_site_refinement_flags
Hg1 Hg 0.35592(3) 0.546758(14) 0.49699(3) 0.04895(11) Uani 1 1 d .
C11 C 0.3389(8) 0.6285(3) 0.4449(8) 0.045(2) Uani 1 1 d .
C12 C 0.3779(7) 0.6458(3) 0.3311(8) 0.056(3) Uani 1 1 d .
H12 H 0.4152 0.6202 0.2807 0.067 Uiso 1 1 calc R
C13 C 0.3635(9) 0.6995(4) 0.2892(9) 0.072(3) Uani 1 1 d .
H13 H 0.3923 0.7099 0.2127 0.086 Uiso 1 1 calc R
C14 C 0.3071(10) 0.7369(4) 0.3605(11) 0.081(4) Uani 1 1 d .
H14 H 0.2957 0.7729 0.3318 0.097 Uiso 1 1 calc R
C15 C 0.2666(9) 0.7222(4) 0.4745(10) 0.077(3) Uani 1 1 d .
H15 H 0.2291 0.7481 0.5237 0.093 Uiso 1 1 calc R
C16 C 0.2822(8) 0.6683(4) 0.5156(8) 0.066(3) Uani 1 1 d .
H16 H 0.2539 0.6583 0.5925 0.079 Uiso 1 1 calc R
S1 S 0.3406(2) 0.44963(9) 0.51424(18) 0.0577(7) Uani 1 1 d .
O2 O 0.4109(6) 0.4723(2) 0.8759(5) 0.072(2) Uani 1 1 d .
O1 O 0.4475(5) 0.5253(2) 0.7161(4) 0.0541(17) Uani 1 1 d .
O3 O 0.0758(7) 0.3553(3) 0.7778(6) 0.077(2) Uani 1 1 d .
C1 C 0.4036(8) 0.4826(3) 0.7634(8) 0.044(2) Uani 1 1 d .
C2 C 0.3449(7) 0.4390(3) 0.6765(6) 0.032(2) Uani 1 1 d .
C3 C 0.2989(7) 0.3921(3) 0.7227(7) 0.045(2) Uani 1 1 d .
H3 H 0.3029 0.3895 0.8092 0.054 Uiso 1 1 calc R
C4 C 0.2440(9) 0.3450(3) 0.6568(8) 0.045(2) Uani 1 1 d .
C5 C 0.1293(10) 0.3261(4) 0.6855(9) 0.057(3) Uani 1 1 d .
C6 C 0.0748(10) 0.2808(4) 0.6230(9) 0.073(3) Uani 1 1 d .
H6 H -0.0022 0.2685 0.6425 0.088 Uiso 1 1 calc R
C7 C 0.1368(11) 0.2555(4) 0.5339(10) 0.070(3) Uani 1 1 d .
H7 H 0.1008 0.2252 0.4936 0.084 Uiso 1 1 calc R
C8 C 0.2475(11) 0.2716(4) 0.5000(8) 0.072(3) Uani 1 1 d .
H8 H 0.2864 0.2536 0.4368 0.087 Uiso 1 1 calc R
C9 C 0.3034(9) 0.3178(4) 0.5653(8) 0.062(3) Uani 1 1 d .
H9 H 0.3808 0.3294 0.5453 0.074 Uiso 1 1 calc R
C51 C -0.0489(10) 0.3497(4) 0.7931(9) 0.111(4) Uani 1 1 d .
H51A H -0.0720 0.3727 0.8608 0.167 Uiso 1 1 calc R
H51B H -0.0671 0.3119 0.8112 0.167 Uiso 1 1 calc R
H51C H -0.0935 0.3608 0.7178 0.167 Uiso 1 1 calc R
Hg2 Hg 0.0000 0.5000 0.5000 0.06714(19) Uani 1 2 d S
C21 C 0.0367(8) 0.5588(4) 0.6372(8) 0.052(3) Uani 1 1 d .
C22 C -0.0256(8) 0.6105(4) 0.6335(7) 0.059(3) Uani 1 1 d .
H22 H -0.0854 0.6173 0.5707 0.070 Uiso 1 1 calc R
C23 C 0.0022(9) 0.6508(3) 0.7229(9) 0.067(3) Uani 1 1 d .
H23 H -0.0363 0.6850 0.7177 0.080 Uiso 1 1 calc R
C24 C 0.0869(10) 0.6399(4) 0.8192(8) 0.071(3) Uani 1 1 d .
H24 H 0.1031 0.6663 0.8807 0.085 Uiso 1 1 calc R
C25 C 0.1475(9) 0.5904(5) 0.8250(9) 0.075(3) Uani 1 1 d .
H25 H 0.2053 0.5836 0.8898 0.089 Uiso 1 1 calc R
C26 C 0.1233(8) 0.5508(4) 0.7354(9) 0.065(3) Uani 1 1 d .
H26 H 0.1660 0.5176 0.7403 0.078 Uiso 1 1 calc R
N1 N 0.3803(7) 0.4320(3) 1.1120(6) 0.0377(19) Uani 1 1 d .
H0A H 0.450(6) 0.453(3) 1.165(5) 0.045 Uiso 1 1 d .
H0B H 0.392(6) 0.446(3) 1.038(5) 0.045 Uiso 1 1 d .
C31 C 0.3980(8) 0.3714(3) 1.1038(7) 0.048(2) Uani 1 1 d .
H31 H 0.3324 0.3560 1.0488 0.058 Uiso 1 1 calc R
C32 C 0.5175(9) 0.3610(3) 1.0465(8) 0.096(4) Uani 1 1 d .
H32A H 0.5065 0.3634 0.9573 0.144 Uiso 1 1 calc R
H32B H 0.5465 0.3247 1.0694 0.144 Uiso 1 1 calc R
H32C H 0.5760 0.3881 1.0760 0.144 Uiso 1 1 calc R
C33 C 0.3928(9) 0.3449(3) 1.2299(7) 0.093(4) Uani 1 1 d .
H33A H 0.3146 0.3521 1.2629 0.139 Uiso 1 1 calc R
H33B H 0.4560 0.3600 1.2851 0.139 Uiso 1 1 calc R
H33C H 0.4042 0.3058 1.2224 0.139 Uiso 1 1 calc R
C34 C 0.2560(8) 0.4510(3) 1.1435(7) 0.052(2) Uani 1 1 d .
H34 H 0.2368 0.4341 1.2230 0.062 Uiso 1 1 calc R
C35 C 0.1575(8) 0.4353(3) 1.0479(7) 0.079(3) Uani 1 1 d .
H35A H 0.1551 0.3958 1.0394 0.119 Uiso 1 1 calc R
H35B H 0.1743 0.4517 0.9692 0.119 Uiso 1 1 calc R
H35C H 0.0802 0.4483 1.0739 0.119 Uiso 1 1 calc R
C36 C 0.2623(8) 0.5131(4) 1.1621(8) 0.088(3) Uani 1 1 d .
H36A H 0.3247 0.5217 1.2253 0.133 Uiso 1 1 calc R
H36B H 0.1850 0.5263 1.1875 0.133 Uiso 1 1 calc R
H36C H 0.2813 0.5305 1.0852 0.133 Uiso 1 1 calc R

loop_
_atom_site_aniso_label
_atom_site_aniso_U_11
_atom_site_aniso_U_22
_atom_site_aniso_U_33
_atom_site_aniso_U_23
_atom_site_aniso_U_13
_atom_site_aniso_U_12
Hg1 0.0631(3) 0.0402(2) 0.04288(19) 0.0095(2) -0.00340(16) -0.0022(2)
C11 0.046(7) 0.039(6) 0.049(6) 0.001(5) -0.008(5) -0.010(5)
C12 0.047(7) 0.038(6) 0.082(7) 0.014(5) 0.001(6) 0.006(5)
C13 0.058(9) 0.062(8) 0.097(8) 0.032(7) 0.013(6) 0.000(6)
C14 0.079(10) 0.051(8) 0.109(10) 0.021(7) -0.015(8) -0.010(6)
C15 0.100(10) 0.039(7) 0.092(9) -0.029(6) -0.007(7) 0.012(6)
C16 0.090(9) 0.063(8) 0.045(6) -0.017(6) 0.010(5) -0.001(6)
S1 0.103(2) 0.0356(13) 0.0343(12) 0.0011(12) -0.0031(12) -0.0098(15)
O2 0.105(6) 0.075(5) 0.035(4) 0.012(3) -0.004(4) -0.042(3)
O1 0.076(5) 0.043(4) 0.042(3) 0.003(3) -0.011(3) -0.028(3)
O3 0.046(6) 0.097(6) 0.088(5) 0.006(4) 0.017(4) -0.032(4)
C1 0.040(7) 0.052(7) 0.039(6) -0.005(5) -0.008(5) -0.006(5)
C2 0.030(6) 0.027(5) 0.038(5) 0.002(4) 0.008(4) 0.000(4)
C3 0.045(7) 0.058(7) 0.033(5) 0.001(4) -0.002(4) -0.019(5)
C4 0.052(8) 0.026(6) 0.055(6) 0.010(5) -0.008(5) -0.013(5)
C5 0.065(9) 0.049(7) 0.058(7) 0.010(5) 0.014(6) -0.012(6)
C6 0.072(10) 0.062(8) 0.083(8) 0.012(6) -0.020(7) -0.032(6)
C7 0.092(11) 0.045(7) 0.071(8) 0.005(6) -0.020(7) -0.030(7)
C8 0.119(12) 0.042(7) 0.055(6) 0.008(5) -0.006(7) 0.005(6)
C9 0.080(9) 0.054(7) 0.051(6) 0.007(5) -0.001(6) -0.006(6)
C51 0.089(12) 0.130(11) 0.116(10) -0.009(7) 0.012(8) -0.007(8)
Hg2 0.0802(5) 0.0581(4) 0.0643(4) -0.0149(3) 0.0146(3) -0.0078(3)
C21 0.037(7) 0.056(7) 0.063(6) -0.010(5) 0.020(5) 0.001(5)
C22 0.069(8) 0.055(7) 0.050(6) 0.003(5) -0.007(5) -0.001(6)
C23 0.096(10) 0.041(7) 0.064(7) -0.010(5) 0.009(7) -0.011(6)
C24 0.081(10) 0.082(9) 0.047(7) -0.009(6) -0.008(6) -0.036(7)
C25 0.059(9) 0.102(10) 0.061(7) -0.001(7) -0.013(6) -0.001(7)
C26 0.041(7) 0.072(8) 0.083(7) 0.021(7) 0.008(6) 0.028(6)
N1 0.050(6) 0.035(5) 0.029(4) -0.002(3) 0.011(4) -0.011(4)
C31 0.061(8) 0.034(6) 0.051(6) -0.001(5) 0.004(5) -0.004(5)
C32 0.099(11) 0.082(8) 0.109(9) 0.015(6) 0.025(8) 0.035(7)
C33 0.148(12) 0.055(7) 0.078(7) 0.030(6) 0.037(7) 0.006(6)
C34 0.072(8) 0.050(6) 0.034(5) 0.006(5) 0.017(5) 0.000(6)
C35 0.035(7) 0.116(9) 0.087(7) -0.018(6) -0.002(6) -0.002(6)
C36 0.099(10) 0.090(9) 0.076(7) -0.009(6) 0.001(6) 0.032(6)

loop_
_atom_type_symbol
_atom_type_description
_atom_type_scat_dispersion_real
_atom_type_scat_dispersion_imag
_atom_type_scat_source
C C 0.0033 0.0016 'International Tables Vol C Tables 4.2.6.8 and 6.1.1.4'
H H 0.0000 0.0000 'International Tables Vol C Tables 4.2.6.8 and 6.1.1.4'
N N 0.0061 0.0033 'International Tables Vol C Tables 4.2.6.8 and 6.1.1.4'
O O 0.0106 0.0060 'International Tables Vol C Tables 4.2.6.8 and 6.1.1.4'
S S 0.1246 0.1234 'International Tables Vol C Tables 4.2.6.8 and 6.1.1.4'
Hg Hg -2.3894 9.2266 'International Tables Vol C Tables 4.2.6.8 and 6.1.1.4'

loop_
_geom_angle_atom_site_label_1
_geom_angle_atom_site_label_2
_geom_angle_atom_site_label_3
_geom_angle
_geom_angle_site_symmetry_1
_geom_angle_site_symmetry_3
C11 Hg1 S1 165.8(2) . .
C11 Hg1 O1 117.9(2) . .
S1 Hg1 O1 75.70(12) . .
C11 Hg1 S1 92.3(2) . 3_666
S1 Hg1 S1 95.98(7) . 3_666
O1 Hg1 S1 72.28(13) . 3_666
C11 Hg1 Hg2 101.3(2) . .
S1 Hg1 Hg2 69.53(6) . .
O1 Hg1 Hg2 105.42(12) . .
S1 Hg1 Hg2 165.26(4) 3_666 .
C12 C11 C16 116.3(8) . .
C12 C11 Hg1 120.1(7) . .
C16 C11 Hg1 123.5(7) . .
C11 C12 C13 122.5(8) . .
C14 C13 C12 119.4(9) . .
C13 C14 C15 120.7(10) . .
C14 C15 C16 119.3(9) . .
C15 C16 C11 121.9(8) . .
C2 S1 Hg1 103.0(2) . .
C2 S1 Hg2 93.4(3) . .
Hg1 S1 Hg2 76.10(6) . .
C1 O1 Hg1 113.4(5) . .
C5 O3 C51 119.6(8) . .
O2 C1 O1 123.8(8) . .
O2 C1 C2 117.5(7) . .
O1 C1 C2 118.6(7) . .
C3 C2 C1 120.7(7) . .
C3 C2 S1 119.8(6) . .
C1 C2 S1 119.4(6) . .
C2 C3 C4 129.4(7) . .
C9 C4 C5 118.1(9) . .
C9 C4 C3 121.5(9) . .
C5 C4 C3 120.4(9) . .
O3 C5 C4 114.7(9) . .
O3 C5 C6 124.1(10) . .
C4 C5 C6 121.3(9) . .
C7 C6 C5 118.4(10) . .
C8 C7 C6 123.9(11) . .
C7 C8 C9 117.4(10) . .
C4 C9 C8 120.9(9) . .
C21 Hg2 C21 179.999(2) 3_566 .
C21 Hg2 S1 87.8(3) 3_566 .
C21 Hg2 S1 92.2(3) . .
C21 Hg2 Hg1 109.6(2) 3_566 .
C21 Hg2 Hg1 70.4(2) . .
S1 Hg2 Hg1 34.36(3) . .
C26 C21 C22 116.7(8) . .
C26 C21 Hg2 122.7(7) . .
C22 C21 Hg2 120.6(7) . .
C23 C22 C21 120.6(9) . .
C24 C23 C22 119.8(9) . .
C25 C24 C23 120.5(9) . .
C24 C25 C26 120.1(10) . .
C25 C26 C21 122.1(9) . .
C31 N1 C34 116.2(7) . .
N1 C31 C32 108.1(7) . .
N1 C31 C33 110.9(6) . .
C32 C31 C33 112.0(8) . .
N1 C34 C35 113.6(7) . .
N1 C34 C36 107.4(7) . .
C35 C34 C36 111.6(7) . .

loop_
_geom_bond_atom_site_label_1
_geom_bond_atom_site_label_2
_geom_bond_distance
_geom_bond_site_symmetry_2
Hg1 C11 2.062(7) .
Hg1 S1 2.364(2) .
Hg1 O1 2.561(5) .
Hg1 S1 3.338(3) 3_666
Hg1 Hg2 4.0652(5) .
C11 C12 1.379(9) .
C11 C16 1.392(9) .
C12 C13 1.382(9) .
C13 C14 1.356(11) .
C14 C15 1.371(11) .
C15 C16 1.384(10) .
S1 C2 1.759(7) .
S1 Hg2 3.923(2) .
O2 C1 1.232(8) .
O1 C1 1.258(8) .
O3 C5 1.374(9) .
O3 C51 1.393(10) .
C1 C2 1.528(9) .
C2 C3 1.346(8) .
C3 C4 1.455(9) .
C4 C9 1.375(10) .
C4 C5 1.388(11) .
C5 C6 1.402(11) .
C6 C7 1.349(11) .
C7 C8 1.342(12) .
C8 C9 1.439(10) .
Hg2 C21 2.072(8) 3_566
Hg2 C21 2.072(8) .
C21 C26 1.394(10) .
C21 C22 1.423(9) .
C22 C23 1.391(10) .
C23 C24 1.378(12) .
C24 C25 1.369(11) .
C25 C26 1.373(11) .
N1 C31 1.481(8) .
N1 C34 1.494(9) .
C31 C32 1.498(10) .
C31 C33 1.502(9) .
C34 C35 1.498(10) .
C34 C36 1.516(9) .

loop_
_geom_hbond_atom_site_label_D
_geom_hbond_atom_site_label_H
_geom_hbond_atom_site_label_A
_geom_hbond_distance_DH
_geom_hbond_distance_HA
_geom_hbond_distance_DA
_geom_hbond_angle_DHA
_geom_hbond_site_symmetry_A
N1 H0A O1 1.06(6) 1.73(6) 2.767(8) 164(5) 3_667
N1 H0A O2 1.06(6) 2.42(6) 3.254(8) 135(4) 3_667
N1 H0B O2 0.88(6) 1.87(6) 2.754(7) 176(6) .
